data_2106653
loop_
_publ_author_name
'Molokeev, Maxim'
'Misjul, Sergey V.'
'Flerov, Igor N.'
'Laptash, Natalia M.'

_publ_section_title
;
 Reconstructive phase transition in (NH~4~)~3~TiF~7~ accompained by
 the ordering TiF~6~ of octahera
;
_journal_coden_ASTM ACSBDA
_journal_coeditor_code BP5070
_journal_issue 6
_journal_name_full
;
 Acta Crystallographica, Section B: Structural Science,
 Crystal Engineering and Materials
;
_journal_page_first 924
_journal_page_last 931
_journal_paper_doi 10.1107/s2052520614021192
_journal_volume 70
_journal_year 2014
_chemical_formula_moiety 'F6 Ti, F, 3(H4 N)'
_chemical_formula_sum 'F7 H12 N3 Ti'
_chemical_formula_weight 235.00
_space_group_IT_number 205
_symmetry_cell_setting cubic
_symmetry_space_group_name_Hall '-P 2ac 2ab 3'
_symmetry_space_group_name_H-M 'P a -3'
_cell_angle_alpha 90
_cell_angle_beta 90
_cell_angle_gamma 90
_cell_formula_units_Z 8
_cell_length_a 11.78316(15)
_cell_length_b 11.78316(15)
_cell_length_c 11.78316(15)
_cell_measurement_temperature 300
_cell_volume 1636.01(4)
_diffrn_ambient_temperature 300
_diffrn_measurement_device_type
;
D8 ADVANCE Bruker
;
_diffrn_radiation_monochromator none
_diffrn_radiation_probe x-ray
_diffrn_radiation_type
;
 Cu K\a~1~~2~
;
_exptl_absorpt_coefficient_mu 9.738
_exptl_crystal_density_diffrn 1.908217
_pd_char_colour
;
colourless
;
_pd_meas_2theta_range_inc 0.016
_pd_meas_2theta_range_max 139.9873
_pd_meas_2theta_range_min 11.0132
_pd_meas_scan_method step
_pd_proc_ls_pref_orient_corr
;
no preferred orientation
;
_pd_proc_ls_profile_function PearsonVII
_pd_proc_ls_prof_R_factor 3.926
_pd_proc_ls_prof_wR_expected 2.213
_pd_proc_ls_prof_wR_factor 4.850
_pd_proc_number_of_points 8060.88125
_pd_spec_mount_mode reflection
_refine_ls_goodness_of_fit_all 2.191
_refine_ls_R_I_factor 1.79
_refine_ls_shift/su_max 0.01000
_cod_data_source_file NH43TiF7_296K.cif
_cod_data_source_block II
_cod_depositor_comments
;
 Adding Fobs data.

 Updated bibliographic information.

 Antanas Vaitkus,
 2019-10-01
;
_cod_original_cell_volume 1636.007(64)
_cod_original_sg_symbol_Hall
;
-P 2ac 2ab 3
;
_cod_original_sg_symbol_H-M Pa-3
_cod_original_formula_sum
;
F7 H12 N3 Ti
;
_cod_database_code 2106653
_cod_database_fobs_code 2106653

loop_
_symmetry_equiv_pos_as_xyz
'x, y, z'
'-x, -y, -z'
'-x, y+1/2, -z+1/2'
'-x+1/2, -y, z+1/2'
'-x+1/2, y+1/2, z'
'-y, -z, -x'
'-y, z+1/2, -x+1/2'
'-y+1/2, -z, x+1/2'
'-y+1/2, z+1/2, x'
'-z, -x, -y'
'-z, x+1/2, -y+1/2'
'-z+1/2, -x, y+1/2'
'-z+1/2, x+1/2, y'
'z, -x+1/2, y+1/2'
'z, x, y'
'z+1/2, -x+1/2, -y'
'z+1/2, x, -y+1/2'
'y, -z+1/2, x+1/2'
'y, z, x'
'y+1/2, -z+1/2, -x'
'y+1/2, z, -x+1/2'
'x, -y+1/2, z+1/2'
'x+1/2, -y+1/2, -z'
'x+1/2, y, -z+1/2'

loop_
_atom_site_label
_atom_site_type_symbol
_atom_site_fract_x
_atom_site_fract_y
_atom_site_fract_z
_atom_site_occupancy
_atom_site_B_iso_or_equiv
_atom_site_adp_type
Ti1 Ti 0 0 0 1 0 Uani
Ti2 Ti 0.5 0 0 1 0 Uani
F1 F 0.15394(17) -0.01550(24) 0.01418(32) 1 0 Uani
F2 F 0.38987(23) 0.09581(26) 0.05309(17) 1 0 Uani
F3 F 0.25688(32) 0.25688(32) 0.25688(32) 1 0 Uani
N N 0.24060(35) 0.23519(28) 0.48210(33) 1 0 Uani
H1 H 0.263145 0.1645395 0.5003855 1 4 Uiso
H2 H 0.2363751 0.2417006 0.4061175 1 4 Uiso
H3 H 0.1719172 0.248703 0.5126705 1 4 Uiso
H4 H 0.2909509 0.2858054 0.5092371 1 4 Uiso

loop_
_atom_site_aniso_label
_atom_site_aniso_U_11
_atom_site_aniso_U_22
_atom_site_aniso_U_33
_atom_site_aniso_U_12
_atom_site_aniso_U_13
_atom_site_aniso_U_23
Ti1 0.0210(17) 0.0210(17) 0.0210(17) -0.0010(11) -0.0010(11) -0.0010(11)
Ti2 0.0143(17) 0.0143(17) 0.0143(17) -0.0042(10) -0.0042(10) -0.0042(10)
F1 0.0353(21) 0.0335(41) 0.0527(44) 0.0183(19) -0.0087(22) -0.0085(19)
F2 0.0314(30) 0.0133(28) 0.0274(24) 0.0031(14) -0.0034(18) 0.0033(18)
F3 0.0390(18) 0.0390(18) 0.0390(18) 0.0118(25) 0.0118(25) 0.0118(25)
N 0.0283(91) 0.0289(95) 0.0538(39) -0.0056(29) -0.0198(38) -0.0100(39)

loop_
_diffrn_radiation_wavelength
_diffrn_radiation_wavelength_wt
1.5406 1.0000
1.5443 0.5000

loop_
_geom_angle_atom_site_label_1
_geom_angle_atom_site_label_2
_geom_angle_atom_site_label_3
_geom_angle
_geom_angle_site_symmetry_1
_geom_angle_site_symmetry_3
F1 Ti1 F1 89.00(13) 1_555 6_555
F2 Ti2 F2 91.00(13) 1_555 8_554
H1 N H2 109.47 1_555 1_555
H1 N H3 109.47 1_555 1_555
H1 N H4 109.47 1_555 1_555
H2 N H3 109.47 1_555 1_555
H2 N H4 109.47 1_555 1_555
H3 N H4 109.47 1_555 1_555

loop_
_geom_bond_atom_site_label_1
_geom_bond_atom_site_label_2
_geom_bond_distance
_geom_bond_site_symmetry_2
Ti1 F1 1.831(3) .
Ti2 F2 1.830(3) .
N H1 0.90000 .
N H2 0.90000 .
N H3 0.90000 .
N H4 0.90000 .
